data_4108578
loop_
_publ_author_name
'Youhei Yamamoto'
'Shuhei Sawa'
'Yusuke Funada'
'Tatsuki Morimoto'
'Magnus Falkenstr\"om'
'Hiroshi Miyasaka'
'Sayaka Shishido'
'Tomoji Ozeki'
'Kazuhide Koike'
'Osamu Ishitani'

_publ_section_title
;
 Systematic Synthesis, Isolation, and Photophysical Properties of
 Linear-Shaped Re(I) Oligomers and Polymers with 2-20 Units
;
_journal_name_full 'Journal of the American Chemical Society'
_journal_page_first 14659
_journal_page_last 14674
_journal_paper_doi 10.1021/ja8044579
_journal_volume 130
_journal_year 2008
_chemical_formula_sum 'C128 H104 F24 N8 O10 P10 Re4'
_chemical_formula_weight 3424.74
_chemical_name_systematic
; 
 ? 
;
_space_group_IT_number 2
_symmetry_cell_setting triclinic
_symmetry_space_group_name_Hall '-P 1'
_symmetry_space_group_name_H-M 'P -1'
_atom_sites_solution_hydrogens geom
_atom_sites_solution_primary direct
_atom_sites_solution_secondary difmap
_audit_creation_method SHELXL-97
_cell_angle_alpha 78.1431(14)
_cell_angle_beta 85.046(2)
_cell_angle_gamma 83.545(5)
_cell_formula_units_Z 2
_cell_length_a 15.8437(7)
_cell_length_b 16.8427(5)
_cell_length_c 25.4088(10)
_cell_measurement_reflns_used 18085
_cell_measurement_temperature 123(2)
_cell_measurement_theta_max 32.5754
_cell_measurement_theta_min 1.6435
_cell_volume 6579.7(4)
_computing_structure_refinement 'SHELXL-97 (Sheldrick, 1997)'
_computing_structure_solution 'SHELXS-97 (Sheldrick, 1990)'
_diffrn_ambient_temperature 123(2)
_diffrn_detector_area_resol_mean 14.8068
_diffrn_measured_fraction_theta_full 0.970
_diffrn_measured_fraction_theta_max 0.970
_diffrn_measurement_device_type CCD
_diffrn_measurement_method 'omega and phio scans'
_diffrn_radiation_monochromator graphite
_diffrn_radiation_source 'fine-focus sealed tube'
_diffrn_radiation_type MoK\a
_diffrn_radiation_wavelength 0.71070
_diffrn_reflns_av_R_equivalents 0.0463
_diffrn_reflns_av_sigmaI/netI 0.0840
_diffrn_reflns_limit_h_max 12
_diffrn_reflns_limit_h_min -19
_diffrn_reflns_limit_k_max 17
_diffrn_reflns_limit_k_min -20
_diffrn_reflns_limit_l_max 30
_diffrn_reflns_limit_l_min -27
_diffrn_reflns_number 40705
_diffrn_reflns_theta_full 25.68
_diffrn_reflns_theta_max 25.68
_diffrn_reflns_theta_min 1.64
_exptl_absorpt_coefficient_mu 3.883
_exptl_absorpt_correction_T_max 0.8923
_exptl_absorpt_correction_T_min 0.6122
_exptl_absorpt_correction_type multi-scan
_exptl_crystal_colour yellow
_exptl_crystal_density_diffrn 1.729
_exptl_crystal_description Prism
_exptl_crystal_F_000 3424
_exptl_crystal_size_max 0.14
_exptl_crystal_size_mid 0.08
_exptl_crystal_size_min 0.03
_refine_diff_density_max 4.010
_refine_diff_density_min -1.540
_refine_diff_density_rms 0.195
_refine_ls_extinction_method none
_refine_ls_goodness_of_fit_ref 0.925
_refine_ls_hydrogen_treatment constr
_refine_ls_matrix_type full
_refine_ls_number_parameters 1657
_refine_ls_number_reflns 24255
_refine_ls_number_restraints 0
_refine_ls_restrained_S_all 0.925
_refine_ls_R_factor_all 0.0688
_refine_ls_R_factor_gt 0.0519
_refine_ls_shift/su_max 0.002
_refine_ls_shift/su_mean 0.000
_refine_ls_structure_factor_coef Fsqd
_refine_ls_weighting_details 'calc w=1/[\s^2^(Fo^2^)+(0.0992P)^2^+0.0000P] where P=(Fo^2^+2Fc^2^)/3'
_refine_ls_weighting_scheme calc
_refine_ls_wR_factor_gt 0.1459
_refine_ls_wR_factor_ref 0.1559
_reflns_number_gt 17996
_reflns_number_total 24255
_reflns_threshold_expression >2sigma(I)
_cod_data_source_file ja8044579_si_005.cif
_cod_data_source_block l4e2
_cod_database_code 4108578

loop_
_symmetry_equiv_pos_as_xyz
'x, y, z'
'-x, -y, -z'

loop_
_atom_site_label
_atom_site_type_symbol
_atom_site_fract_x
_atom_site_fract_y
_atom_site_fract_z
_atom_site_U_iso_or_equiv
_atom_site_adp_type
_atom_site_occupancy
_atom_site_symmetry_multiplicity
_atom_site_calc_flag
_atom_site_refinement_flags
Re1 Re 0.163769(17) 0.347013(19) 0.628504(12) 0.02996(9) Uani 1 1 d .
Re2 Re -0.095346(17) 0.027773(19) 0.749361(12) 0.03058(9) Uani 1 1 d .
Re3 Re -0.076974(18) 0.55722(2) 0.796595(13) 0.03309(9) Uani 1 1 d .
Re4 Re -0.277345(18) 0.28577(2) 0.929567(13) 0.03522(10) Uani 1 1 d .
P18 P 0.08112(11) 0.28786(13) 0.57317(8) 0.0314(4) Uani 1 1 d .
P21 P -0.00306(12) 0.04953(13) 0.66880(8) 0.0317(4) Uani 1 1 d .
P23 P -0.36192(12) 0.17841(13) 0.91180(8) 0.0328(4) Uani 1 1 d .
P24 P -0.18652(12) 0.00492(13) 0.83008(8) 0.0326(4) Uani 1 1 d .
P25 P 0.06552(12) 0.58422(13) 0.75476(9) 0.0347(5) Uani 1 1 d .
P26 P 0.25031(12) 0.41269(13) 0.67876(9) 0.0340(5) Uani 1 1 d .
P27 P 0.21578(16) 0.0269(2) 0.87073(11) 0.0595(7) Uani 1 1 d .
P28 P -0.62351(15) -0.2061(2) 0.49987(12) 0.0628(8) Uani 1 1 d .
N1 N 0.2604(4) 0.3548(4) 0.5635(3) 0.0346(15) Uani 1 1 d .
N8 N -0.3444(5) 0.2750(5) 1.0084(3) 0.0484(19) Uani 1 1 d .
N3 N -0.1898(4) -0.0121(4) 0.7053(3) 0.0361(15) Uani 1 1 d .
O4 O -0.1058(3) 0.4682(4) 0.7061(2) 0.0461(15) Uani 1 1 d .
C75 C -0.1322(5) 0.6570(5) 0.7580(3) 0.0387(19) Uani 1 1 d .
C56 C 0.1032(5) 0.4528(6) 0.6032(4) 0.041(2) Uani 1 1 d .
N4 N -0.1752(4) 0.1385(4) 0.7155(3) 0.0348(15) Uani 1 1 d .
C76 C -0.0967(5) 0.5021(5) 0.7403(3) 0.0338(18) Uani 1 1 d .
C58 C 0.2694(5) -0.0840(6) 0.6740(5) 0.055(3) Uani 1 1 d .
H1 H 0.3260 -0.1097 0.6747 0.065 Uiso 1 1 calc R
C23 C 0.0750(4) 0.1789(5) 0.5944(3) 0.0323(17) Uani 1 1 d .
H2 H 0.0514 0.1582 0.5655 0.039 Uiso 1 1 calc R
H3 H 0.1332 0.1514 0.5996 0.039 Uiso 1 1 calc R
O2 O 0.0699(3) 0.5162(4) 0.5861(3) 0.0460(15) Uani 1 1 d .
N2 N 0.2483(4) 0.2333(4) 0.6476(3) 0.0329(15) Uani 1 1 d .
C1 C 0.2614(5) 0.4160(6) 0.5200(3) 0.041(2) Uani 1 1 d .
H4 H 0.2205 0.4619 0.5193 0.049 Uiso 1 1 calc R
C11 C 0.1816(5) 0.2369(6) 0.4874(3) 0.040(2) Uani 1 1 d .
H5 H 0.1957 0.1877 0.5122 0.048 Uiso 1 1 calc R
O1 O -0.0080(4) -0.1445(4) 0.7901(3) 0.0490(16) Uani 1 1 d .
C71 C 0.1414(4) 0.6012(5) 0.8013(3) 0.0391(19) Uani 1 1 d .
C49 C -0.0379(5) -0.0785(6) 0.7750(4) 0.041(2) Uani 1 1 d .
C2 C 0.3694(5) 0.0979(6) 0.6678(4) 0.047(2) Uani 1 1 d .
H6 H 0.4109 0.0523 0.6746 0.056 Uiso 1 1 calc R
C87 C 0.0746(5) 0.6665(5) 0.6957(3) 0.0395(19) Uani 1 1 d .
C57 C 0.0804(5) 0.3266(5) 0.6871(3) 0.0367(19) Uani 1 1 d .
O3 O 0.0312(3) 0.3113(4) 0.7226(2) 0.0404(13) Uani 1 1 d .
N6 N -0.0118(4) 0.4534(4) 0.8491(3) 0.0351(15) Uani 1 1 d .
C86 C -0.1877(5) 0.5312(5) 0.8300(3) 0.0397(19) Uani 1 1 d .
C3 C 0.2420(5) 0.1742(5) 0.6925(3) 0.0362(18) Uani 1 1 d .
H7 H 0.1942 0.1796 0.7172 0.043 Uiso 1 1 calc R
C24 C 0.0189(5) 0.1566(5) 0.6473(3) 0.0332(17) Uani 1 1 d .
H8 H -0.0363 0.1905 0.6433 0.040 Uiso 1 1 calc R
H9 H 0.0469 0.1719 0.6767 0.040 Uiso 1 1 calc R
C77 C -0.0607(5) 0.6820(5) 0.8705(4) 0.041(2) Uani 1 1 d .
H10 H -0.0961 0.7174 0.8455 0.050 Uiso 1 1 calc R
O5 O -0.1676(4) 0.7161(4) 0.7357(3) 0.0528(17) Uani 1 1 d .
C68 C 0.3485(5) 0.4418(6) 0.6412(3) 0.0382(19) Uani 1 1 d .
C42 C -0.5129(5) 0.1785(6) 0.9753(4) 0.048(2) Uani 1 1 d .
H11 H -0.5323 0.2232 0.9484 0.058 Uiso 1 1 calc R
C43 C -0.4316(4) 0.1392(5) 0.9695(3) 0.0353(18) Uani 1 1 d .
C78 C -0.0027(5) 0.3762(5) 0.8399(4) 0.0395(19) Uani 1 1 d .
H12 H -0.0269 0.3653 0.8095 0.047 Uiso 1 1 calc R
C79 C 0.0060(5) 0.5544(5) 0.9009(3) 0.0344(18) Uani 1 1 d .
C62 C 0.2395(5) 0.3049(5) 0.7792(3) 0.040(2) Uani 1 1 d .
H13 H 0.1948 0.2842 0.7652 0.048 Uiso 1 1 calc R
C63 C 0.2852(4) 0.3636(5) 0.7463(3) 0.0360(18) Uani 1 1 d .
N5 N -0.3879(4) 0.3753(4) 0.9178(3) 0.0407(17) Uani 1 1 d .
C25 C -0.3022(5) 0.0263(6) 0.6452(4) 0.048(2) Uani 1 1 d .
H14 H -0.3399 0.0677 0.6258 0.058 Uiso 1 1 calc R
N7 N -0.0425(4) 0.6038(4) 0.8644(3) 0.0351(15) Uani 1 1 d .
C72 C 0.1938(5) 0.5360(6) 0.8283(4) 0.044(2) Uani 1 1 d .
H15 H 0.1955 0.4837 0.8194 0.053 Uiso 1 1 calc R
C50 C -0.1425(5) 0.0653(7) 0.5364(4) 0.053(2) Uani 1 1 d .
H16 H -0.1750 0.1067 0.5131 0.064 Uiso 1 1 calc R
F1 F 0.2204(4) -0.0402(5) 0.9259(3) 0.086(2) Uani 1 1 d .
C12 C -0.0746(5) 0.3783(5) 0.5951(3) 0.0390(19) Uani 1 1 d .
H17 H -0.0467 0.3961 0.6216 0.047 Uiso 1 1 calc R
C88 C -0.2044(5) 0.3660(6) 0.9468(4) 0.045(2) Uani 1 1 d .
C4 C 0.2999(5) 0.1072(6) 0.7047(4) 0.043(2) Uani 1 1 d .
H18 H 0.2931 0.0683 0.7372 0.051 Uiso 1 1 calc R
O7 O -0.1574(4) 0.4055(4) 0.9547(3) 0.0556(17) Uani 1 1 d .
C13 C 0.1238(4) 0.2973(5) 0.5034(3) 0.0336(18) Uani 1 1 d .
C26 C -0.1946(5) -0.0898(6) 0.7016(3) 0.042(2) Uani 1 1 d .
H19 H -0.1574 -0.1314 0.7213 0.051 Uiso 1 1 calc R
C45 C -0.2392(5) 0.0993(5) 0.8499(3) 0.0338(17) Uani 1 1 d .
H20 H -0.1946 0.1340 0.8539 0.041 Uiso 1 1 calc R
H21 H -0.2739 0.1295 0.8203 0.041 Uiso 1 1 calc R
F2 F 0.2111(4) 0.0941(5) 0.8155(2) 0.083(2) Uani 1 1 d .
C27 C -0.2455(5) 0.0466(6) 0.6770(3) 0.040(2) Uani 1 1 d .
C28 C -0.2398(5) 0.1292(5) 0.6850(3) 0.0379(19) Uani 1 1 d .
C14 C 0.1037(5) 0.3691(6) 0.4663(4) 0.045(2) Uani 1 1 d .
H22 H 0.0646 0.4110 0.4767 0.054 Uiso 1 1 calc R
C15 C -0.0746(5) 0.3016(6) 0.5244(3) 0.041(2) Uani 1 1 d .
H23 H -0.0450 0.2662 0.5028 0.050 Uiso 1 1 calc R
O6 O -0.2530(4) 0.5150(5) 0.8475(3) 0.0593(18) Uani 1 1 d .
C16 C 0.1406(6) 0.3791(7) 0.4148(3) 0.050(2) Uani 1 1 d .
H24 H 0.1271 0.4279 0.3895 0.060 Uiso 1 1 calc R
F6 F -0.5855(4) -0.2876(4) 0.4824(3) 0.090(2) Uani 1 1 d .
C17 C -0.2025(5) 0.3768(5) 0.5499(4) 0.042(2) Uani 1 1 d .
H25 H -0.2616 0.3924 0.5465 0.050 Uiso 1 1 calc R
F7 F -0.6993(4) -0.2007(5) 0.4612(3) 0.0788(19) Uani 1 1 d .
F3 F 0.1366(4) 0.0755(5) 0.8945(2) 0.080(2) Uani 1 1 d .
C73 C 0.2441(6) 0.5475(7) 0.8686(4) 0.060(3) Uani 1 1 d .
H26 H 0.2796 0.5032 0.8871 0.072 Uiso 1 1 calc R
C18 C -0.1590(5) 0.3273(6) 0.5171(4) 0.046(2) Uani 1 1 d .
H27 H -0.1871 0.3114 0.4900 0.055 Uiso 1 1 calc R
C69 C 0.1980(5) 0.5098(5) 0.6946(3) 0.0374(18) Uani 1 1 d .
H28 H 0.2363 0.5331 0.7149 0.045 Uiso 1 1 calc R
H29 H 0.1870 0.5493 0.6606 0.045 Uiso 1 1 calc R
C80 C -0.0309(5) 0.7140(6) 0.9111(3) 0.043(2) Uani 1 1 d .
H30 H -0.0448 0.7695 0.9137 0.052 Uiso 1 1 calc R
C47 C -0.1394(5) -0.0481(5) 0.8929(3) 0.0321(17) Uani 1 1 d .
C74 C 0.1396(5) 0.6781(6) 0.8145(4) 0.046(2) Uani 1 1 d .
H31 H 0.1034 0.7227 0.7970 0.055 Uiso 1 1 calc R
C19 C -0.1611(5) 0.4035(5) 0.5870(4) 0.045(2) Uani 1 1 d .
H32 H -0.1912 0.4398 0.6078 0.054 Uiso 1 1 calc R
C51 C -0.0499(5) 0.0279(5) 0.6097(3) 0.0375(19) Uani 1 1 d .
C5 C 0.3796(5) 0.3482(6) 0.4774(3) 0.043(2) Uani 1 1 d .
H33 H 0.4198 0.3465 0.4476 0.052 Uiso 1 1 calc R
C34 C -0.4598(5) 0.2634(6) 0.7623(4) 0.045(2) Uani 1 1 d .
H34 H -0.4498 0.3043 0.7313 0.054 Uiso 1 1 calc R
C6 C 0.3174(4) 0.2238(5) 0.6123(3) 0.0340(18) Uani 1 1 d .
C7 C 0.3811(5) 0.2838(6) 0.5225(4) 0.043(2) Uani 1 1 d .
H35 H 0.4226 0.2383 0.5239 0.051 Uiso 1 1 calc R
C46 C -0.2957(4) 0.0864(5) 0.9015(3) 0.0330(17) Uani 1 1 d .
H36 H -0.2595 0.0670 0.9324 0.040 Uiso 1 1 calc R
H37 H -0.3329 0.0432 0.9007 0.040 Uiso 1 1 calc R
C48 C -0.2754(5) -0.0521(5) 0.8234(3) 0.0382(19) Uani 1 1 d .
C70 C 0.1146(4) 0.4964(5) 0.7277(3) 0.0361(18) Uani 1 1 d .
H38 H 0.1248 0.4499 0.7580 0.043 Uiso 1 1 calc R
H39 H 0.0740 0.4811 0.7049 0.043 Uiso 1 1 calc R
C35 C -0.5375(5) 0.1496(6) 0.8071(4) 0.049(2) Uani 1 1 d .
H40 H -0.5788 0.1129 0.8068 0.059 Uiso 1 1 calc R
C36 C -0.4909(5) 0.1445(6) 0.8528(4) 0.044(2) Uani 1 1 d .
H41 H -0.5019 0.1040 0.8839 0.053 Uiso 1 1 calc R
C29 C -0.3048(6) -0.0542(6) 0.6413(4) 0.051(2) Uani 1 1 d .
H42 H -0.3432 -0.0685 0.6189 0.061 Uiso 1 1 calc R
F8 F -0.5687(4) -0.1589(4) 0.4506(3) 0.088(2) Uani 1 1 d .
C37 C -0.4132(5) 0.2563(5) 0.8082(3) 0.040(2) Uani 1 1 d .
H43 H -0.3708 0.2921 0.8080 0.048 Uiso 1 1 calc R
C52 C -0.1011(5) 0.0853(6) 0.5774(3) 0.043(2) Uani 1 1 d .
H44 H -0.1084 0.1398 0.5830 0.052 Uiso 1 1 calc R
C30 C -0.1659(5) 0.2141(5) 0.7242(3) 0.0393(19) Uani 1 1 d .
H45 H -0.1210 0.2204 0.7450 0.047 Uiso 1 1 calc R
C81 C 0.0224(5) 0.4678(5) 0.8932(3) 0.0378(19) Uani 1 1 d .
C64 C 0.3685(5) 0.3641(6) 0.8218(4) 0.052(2) Uani 1 1 d .
H46 H 0.4129 0.3851 0.8360 0.062 Uiso 1 1 calc R
C8 C 0.3209(4) 0.2883(5) 0.5644(3) 0.0337(18) Uani 1 1 d .
C55 C 0.1048(5) -0.0065(5) 0.6709(3) 0.0371(19) Uani 1 1 d .
F9 F -0.6622(4) -0.1232(6) 0.5146(5) 0.143(5) Uani 1 1 d .
C82 C 0.0195(5) 0.6619(6) 0.9474(4) 0.046(2) Uani 1 1 d .
H47 H 0.0411 0.6812 0.9756 0.055 Uiso 1 1 calc R
C20 C -0.0307(4) 0.3269(5) 0.5635(3) 0.0368(19) Uani 1 1 d .
C83 C 0.0769(5) 0.3281(6) 0.9184(4) 0.050(2) Uani 1 1 d .
H48 H 0.1065 0.2850 0.9421 0.059 Uiso 1 1 calc R
C9 C 0.3186(5) 0.4147(6) 0.4771(3) 0.043(2) Uani 1 1 d .
H49 H 0.3169 0.4588 0.4470 0.052 Uiso 1 1 calc R
C21 C 0.2180(5) 0.2483(6) 0.4363(4) 0.048(2) Uani 1 1 d .
H50 H 0.2582 0.2074 0.4256 0.057 Uiso 1 1 calc R
C53 C -0.0429(6) -0.0529(6) 0.6024(4) 0.049(2) Uani 1 1 d .
H51 H -0.0092 -0.0944 0.6248 0.059 Uiso 1 1 calc R
C59 C 0.1419(5) -0.0347(5) 0.7204(3) 0.040(2) Uani 1 1 d .
H52 H 0.1109 -0.0263 0.7528 0.048 Uiso 1 1 calc R
C60 C 0.2328(5) -0.0561(6) 0.6255(4) 0.053(2) Uani 1 1 d .
H53 H 0.2639 -0.0634 0.5929 0.063 Uiso 1 1 calc R
C65 C 0.3505(5) 0.3925(6) 0.7684(4) 0.047(2) Uani 1 1 d .
H54 H 0.3831 0.4323 0.7464 0.056 Uiso 1 1 calc R
F4 F 0.2963(4) -0.0233(5) 0.8459(3) 0.098(2) Uani 1 1 d .
C22 C 0.1968(5) 0.3185(6) 0.4001(4) 0.050(2) Uani 1 1 d .
H55 H 0.2216 0.3253 0.3643 0.060 Uiso 1 1 calc R
C31 C -0.2939(5) 0.1964(6) 0.6621(4) 0.046(2) Uani 1 1 d .
H56 H -0.3373 0.1896 0.6403 0.055 Uiso 1 1 calc R
C32 C -0.2202(5) 0.2829(5) 0.7035(3) 0.041(2) Uani 1 1 d .
H57 H -0.2139 0.3348 0.7110 0.049 Uiso 1 1 calc R
C38 C -0.4292(4) 0.1972(5) 0.8536(3) 0.0360(19) Uani 1 1 d .
C67 C 0.2585(5) 0.2760(6) 0.8324(4) 0.048(2) Uani 1 1 d .
H58 H 0.2273 0.2351 0.8544 0.058 Uiso 1 1 calc R
C39 C -0.4408(5) 0.3784(6) 0.9630(4) 0.052(3) Uani 1 1 d .
C84 C 0.0387(5) 0.5813(6) 0.9427(3) 0.044(2) Uani 1 1 d .
H59 H 0.0735 0.5449 0.9675 0.053 Uiso 1 1 calc R
C54 C -0.1367(6) -0.0114(8) 0.5298(4) 0.058(3) Uani 1 1 d .
H60 H -0.1678 -0.0250 0.5031 0.070 Uiso 1 1 calc R
C44 C -0.4031(5) 0.0774(6) 1.0098(3) 0.042(2) Uani 1 1 d .
H61 H -0.3476 0.0503 1.0061 0.051 Uiso 1 1 calc R
C33 C -0.2842(6) 0.2725(6) 0.6713(4) 0.051(2) Uani 1 1 d .
H62 H -0.3210 0.3182 0.6558 0.061 Uiso 1 1 calc R
C40 C -0.4171(6) 0.3239(6) 1.0117(4) 0.053(2) Uani 1 1 d .
C61 C 0.2232(5) -0.0747(6) 0.7225(4) 0.048(2) Uani 1 1 d .
H63 H 0.2473 -0.0955 0.7561 0.057 Uiso 1 1 calc R
C66 C 0.3241(6) 0.3073(6) 0.8539(4) 0.052(3) Uani 1 1 d .
H64 H 0.3366 0.2885 0.8906 0.063 Uiso 1 1 calc R
C10 C 0.3765(5) 0.1568(6) 0.6209(4) 0.044(2) Uani 1 1 d .
H65 H 0.4222 0.1508 0.5948 0.053 Uiso 1 1 calc R
F5 F 0.2800(4) 0.0764(5) 0.8936(3) 0.085(2) Uani 1 1 d .
C41 C -0.5129(6) 0.4356(8) 0.9576(5) 0.076(4) Uani 1 1 d .
H66 H -0.5520 0.4380 0.9878 0.091 Uiso 1 1 calc R
F10 F -0.5467(4) -0.2109(7) 0.5364(3) 0.126(4) Uani 1 1 d .
C85 C 0.0409(5) 0.3131(6) 0.8738(4) 0.046(2) Uani 1 1 d .
H67 H 0.0463 0.2595 0.8666 0.055 Uiso 1 1 calc R
P30 P 0.36864(15) 0.48346(16) 0.29824(11) 0.0499(6) Uani 1 1 d .
F11 F 0.4075(4) 0.4114(4) 0.3432(3) 0.086(2) Uani 1 1 d .
F12 F 0.3297(4) 0.5588(4) 0.2542(3) 0.082(2) Uani 1 1 d .
F13 F 0.4568(4) 0.5211(6) 0.2904(4) 0.121(3) Uani 1 1 d .
F14 F 0.3399(6) 0.5337(5) 0.3442(3) 0.113(3) Uani 1 1 d .
F15 F 0.4011(6) 0.4357(5) 0.2519(3) 0.115(3) Uani 1 1 d .
F16 F 0.2808(5) 0.4483(6) 0.3044(5) 0.152(5) Uani 1 1 d .
P31 P 0.26409(15) 0.37472(17) 0.03145(12) 0.0535(6) Uani 1 1 d .
O9 O -0.1894(3) 0.3204(4) 0.8157(3) 0.0470(15) Uani 1 1 d .
O8 O 0.0177(4) 0.1270(4) 0.7992(3) 0.0550(17) Uani 1 1 d .
F17 F 0.3139(4) 0.4478(4) 0.0400(3) 0.0793(19) Uani 1 1 d .
F18 F 0.1768(3) 0.4291(4) 0.0317(3) 0.090(2) Uani 1 1 d .
F19 F 0.2139(4) 0.3040(5) 0.0213(4) 0.102(3) Uani 1 1 d .
C89 C -0.1873(5) -0.0870(5) 0.9371(3) 0.0374(19) Uani 1 1 d .
H68 H -0.2454 -0.0932 0.9340 0.045 Uiso 1 1 calc R
C90 C -0.0530(5) -0.0415(6) 0.9001(3) 0.044(2) Uani 1 1 d .
H69 H -0.0185 -0.0156 0.8705 0.053 Uiso 1 1 calc R
C91 C -0.0226(5) 0.0849(5) 0.7810(3) 0.038(2) Uani 1 1 d .
C94 C 0.0135(5) 0.6787(5) 0.6579(4) 0.045(2) Uani 1 1 d .
H70 H -0.0355 0.6494 0.6659 0.054 Uiso 1 1 calc R
C92 C 0.3540(5) 0.5187(6) 0.6082(4) 0.047(2) Uani 1 1 d .
H71 H 0.3089 0.5610 0.6078 0.057 Uiso 1 1 calc R
C93 C -0.2247(5) 0.3058(5) 0.8569(4) 0.040(2) Uani 1 1 d .
O10 O -0.1293(4) 0.1537(4) 0.9596(3) 0.063(2) Uani 1 1 d .
C112 C -0.0671(5) -0.1102(6) 0.9927(4) 0.048(2) Uani 1 1 d .
H72 H -0.0444 -0.1315 1.0267 0.058 Uiso 1 1 calc R
C113 C -0.0170(5) -0.0724(6) 0.9497(3) 0.046(2) Uani 1 1 d .
H73 H 0.0412 -0.0673 0.9536 0.055 Uiso 1 1 calc R
C105 C -0.1847(5) 0.2025(6) 0.9486(4) 0.046(2) Uani 1 1 d .
C116 C 0.4151(5) 0.3805(6) 0.6400(4) 0.044(2) Uani 1 1 d .
H74 H 0.4111 0.3280 0.6622 0.053 Uiso 1 1 calc R
C115 C -0.0864(6) -0.0714(7) 0.5612(4) 0.063(3) Uani 1 1 d .
H75 H -0.0810 -0.1255 0.5550 0.076 Uiso 1 1 calc R
C117 C 0.4871(5) 0.3967(7) 0.6062(4) 0.053(2) Uani 1 1 d .
H76 H 0.5337 0.3559 0.6062 0.063 Uiso 1 1 calc R
C125 C 0.1496(5) -0.0167(5) 0.6242(4) 0.045(2) Uani 1 1 d .
H77 H 0.1248 0.0028 0.5907 0.054 Uiso 1 1 calc R
C95 C -0.4053(5) 0.4266(5) 0.8711(4) 0.047(2) Uani 1 1 d .
H78 H -0.3679 0.4240 0.8400 0.056 Uiso 1 1 calc R
C106 C -0.2516(6) -0.1116(6) 0.6701(4) 0.054(2) Uani 1 1 d .
H79 H -0.2533 -0.1674 0.6688 0.064 Uiso 1 1 calc R
C114 C -0.1514(5) -0.1163(5) 0.9850(3) 0.044(2) Uani 1 1 d .
H80 H -0.1860 -0.1423 1.0145 0.053 Uiso 1 1 calc R
C120 C 0.1583(5) 0.7593(6) 0.6344(4) 0.049(2) Uani 1 1 d .
H81 H 0.2082 0.7870 0.6261 0.059 Uiso 1 1 calc R
C121 C 0.0962(7) 0.7712(6) 0.5963(4) 0.060(3) Uani 1 1 d .
H82 H 0.1045 0.8056 0.5620 0.073 Uiso 1 1 calc R
F20 F 0.2453(7) 0.3491(7) 0.0949(4) 0.148(4) Uani 1 1 d .
C96 C -0.4545(6) 0.0543(7) 1.0555(4) 0.057(3) Uani 1 1 d .
H83 H -0.4338 0.0129 1.0841 0.068 Uiso 1 1 calc R
C107 C -0.2679(5) -0.1373(6) 0.8361(4) 0.048(2) Uani 1 1 d .
H84 H -0.2200 -0.1667 0.8536 0.058 Uiso 1 1 calc R
C108 C -0.3485(5) -0.0089(6) 0.7983(3) 0.045(2) Uani 1 1 d .
H85 H -0.3558 0.0490 0.7911 0.054 Uiso 1 1 calc R
C97 C -0.5365(6) 0.0917(7) 1.0600(4) 0.055(2) Uani 1 1 d .
H86 H -0.5729 0.0745 1.0911 0.066 Uiso 1 1 calc R
C124 C -0.5213(5) 0.2091(6) 0.7633(4) 0.049(2) Uani 1 1 d .
H87 H -0.5526 0.2139 0.7324 0.059 Uiso 1 1 calc R
C126 C 0.2416(6) 0.6234(7) 0.8810(5) 0.060(3) Uani 1 1 d .
H88 H 0.2747 0.6314 0.9086 0.072 Uiso 1 1 calc R
C122 C 0.1474(5) 0.7088(6) 0.6828(4) 0.044(2) Uani 1 1 d .
H89 H 0.1894 0.7019 0.7083 0.053 Uiso 1 1 calc R
C118 C 0.4275(6) 0.5302(7) 0.5765(4) 0.065(3) Uani 1 1 d .
H90 H 0.4344 0.5829 0.5554 0.079 Uiso 1 1 calc R
C98 C -0.4757(6) 0.4828(7) 0.8671(5) 0.065(3) Uani 1 1 d .
H91 H -0.4865 0.5179 0.8335 0.078 Uiso 1 1 calc R
C109 C -0.3334(6) -0.1790(6) 0.8223(4) 0.056(2) Uani 1 1 d .
H92 H -0.3290 -0.2369 0.8309 0.067 Uiso 1 1 calc R
C127 C 0.1911(6) 0.6885(7) 0.8532(4) 0.060(3) Uani 1 1 d .
H93 H 0.1918 0.7412 0.8611 0.072 Uiso 1 1 calc R
C99 C -0.5649(6) 0.1525(7) 1.0202(5) 0.059(3) Uani 1 1 d .
H94 H -0.6214 0.1775 1.0232 0.071 Uiso 1 1 calc R
C123 C 0.0219(6) 0.7312(6) 0.6099(4) 0.057(3) Uani 1 1 d .
H95 H -0.0223 0.7409 0.5857 0.068 Uiso 1 1 calc R
C110 C -0.4039(6) -0.1366(7) 0.7965(4) 0.059(3) Uani 1 1 d .
H96 H -0.4470 -0.1656 0.7876 0.071 Uiso 1 1 calc R
C111 C -0.4110(6) -0.0547(7) 0.7840(4) 0.057(3) Uani 1 1 d .
H97 H -0.4584 -0.0266 0.7654 0.068 Uiso 1 1 calc R
F21 F 0.2729(9) 0.4065(9) -0.0291(4) 0.213(7) Uani 1 1 d .
C119 C 0.4913(5) 0.4695(7) 0.5736(4) 0.055(3) Uani 1 1 d .
H98 H 0.5388 0.4789 0.5484 0.066 Uiso 1 1 calc R
C100 C -0.4660(7) 0.3194(9) 1.0598(5) 0.072(3) Uani 1 1 d .
H99 H -0.5176 0.3537 1.0615 0.087 Uiso 1 1 calc R
F22 F 0.3487(5) 0.3175(6) 0.0382(6) 0.178(6) Uani 1 1 d .
C101 C -0.3676(11) 0.2164(8) 1.1014(5) 0.092(5) Uani 1 1 d .
H100 H -0.3501 0.1789 1.1327 0.110 Uiso 1 1 calc R
C102 C -0.5280(7) 0.4883(8) 0.9094(6) 0.080(4) Uani 1 1 d .
H101 H -0.5758 0.5280 0.9068 0.096 Uiso 1 1 calc R
C103 C -0.3183(8) 0.2201(7) 1.0523(4) 0.067(3) Uani 1 1 d .
H102 H -0.2675 0.1849 1.0500 0.080 Uiso 1 1 calc R
C104 C -0.4412(10) 0.2671(10) 1.1037(6) 0.090(4) Uani 1 1 d .
H103 H -0.4746 0.2649 1.1367 0.108 Uiso 1 1 calc R
F24 F 0.1541(4) -0.0255(5) 0.8467(3) 0.085(2) Uani 1 1 d .
F23 F -0.6794(4) -0.2570(7) 0.5469(3) 0.126(4) Uani 1 1 d .
C132 C 0.0689(5) 0.4053(6) 0.9273(4) 0.043(2) Uani 1 1 d .
H104 H 0.0950 0.4171 0.9567 0.052 Uiso 1 1 calc R

loop_
_atom_site_aniso_label
_atom_site_aniso_U_11
_atom_site_aniso_U_22
_atom_site_aniso_U_33
_atom_site_aniso_U_23
_atom_site_aniso_U_13
_atom_site_aniso_U_12
Re1 0.03365(15) 0.02993(18) 0.02534(17) -0.00507(13) 0.00218(12) -0.00277(12)
Re2 0.03743(15) 0.02870(18) 0.02429(17) -0.00456(13) 0.00301(12) -0.00263(12)
Re3 0.03574(16) 0.03385(19) 0.02997(18) -0.00756(14) 0.00032(12) -0.00422(13)
Re4 0.03822(16) 0.0354(2) 0.03295(19) -0.00796(15) -0.00059(13) -0.00637(13)
P18 0.0357(9) 0.0312(11) 0.0262(10) -0.0047(9) 0.0015(8) -0.0024(8)
P21 0.0391(9) 0.0300(11) 0.0245(10) -0.0046(9) 0.0043(8) -0.0037(8)
P23 0.0362(9) 0.0323(12) 0.0297(11) -0.0070(9) 0.0020(8) -0.0039(8)
P24 0.0387(9) 0.0320(11) 0.0256(10) -0.0046(9) 0.0016(8) -0.0021(8)
P25 0.0374(9) 0.0332(12) 0.0337(11) -0.0091(9) 0.0022(8) -0.0031(8)
P26 0.0351(9) 0.0331(12) 0.0336(11) -0.0074(9) 0.0019(8) -0.0050(8)
P27 0.0587(14) 0.074(2) 0.0431(15) -0.0074(14) 0.0003(11) -0.0076(13)
P28 0.0445(12) 0.086(2) 0.0602(18) -0.0286(17) 0.0065(12) 0.0001(13)
N1 0.035(3) 0.036(4) 0.031(4) -0.004(3) 0.007(3) -0.007(3)
N8 0.069(5) 0.046(5) 0.036(4) -0.014(4) 0.004(3) -0.025(4)
N3 0.044(3) 0.034(4) 0.030(4) -0.006(3) 0.002(3) -0.006(3)
O4 0.052(3) 0.050(4) 0.038(4) -0.012(3) -0.006(3) -0.005(3)
C75 0.046(4) 0.034(5) 0.036(5) -0.012(4) -0.002(4) 0.007(4)
C56 0.039(4) 0.050(6) 0.037(5) -0.017(4) 0.002(3) -0.007(4)
N4 0.041(3) 0.031(4) 0.029(4) -0.002(3) 0.007(3) -0.001(3)
C76 0.040(4) 0.036(5) 0.024(4) -0.002(4) -0.005(3) -0.002(3)
C58 0.038(4) 0.045(6) 0.082(8) -0.022(6) 0.007(5) -0.002(4)
C23 0.036(4) 0.032(4) 0.027(4) -0.005(3) 0.004(3) -0.004(3)
O2 0.048(3) 0.031(3) 0.054(4) -0.001(3) -0.003(3) 0.005(3)
N2 0.035(3) 0.033(4) 0.029(4) -0.005(3) 0.000(3) -0.002(3)
C1 0.033(4) 0.047(5) 0.037(5) -0.001(4) 0.009(3) -0.004(3)
C11 0.040(4) 0.047(5) 0.035(5) -0.010(4) 0.002(3) -0.012(4)
O1 0.056(3) 0.034(4) 0.051(4) 0.001(3) 0.002(3) 0.002(3)
C71 0.034(4) 0.045(5) 0.040(5) -0.013(4) 0.002(3) -0.005(3)
C49 0.048(4) 0.040(5) 0.037(5) -0.009(4) 0.007(4) -0.013(4)
C2 0.047(4) 0.040(5) 0.051(6) -0.007(5) -0.003(4) 0.006(4)
C87 0.052(4) 0.032(5) 0.034(5) -0.013(4) 0.005(4) 0.002(4)
C57 0.038(4) 0.034(5) 0.037(5) -0.008(4) -0.001(4) 0.001(3)
O3 0.046(3) 0.040(4) 0.033(3) -0.007(3) 0.008(3) -0.004(3)
N6 0.039(3) 0.034(4) 0.032(4) -0.004(3) -0.002(3) -0.006(3)
C86 0.042(4) 0.043(5) 0.038(5) -0.014(4) -0.002(4) -0.009(4)
C3 0.042(4) 0.035(5) 0.029(4) -0.005(4) 0.005(3) -0.004(3)
C24 0.042(4) 0.033(4) 0.024(4) -0.007(3) 0.008(3) -0.002(3)
C77 0.039(4) 0.042(5) 0.041(5) -0.006(4) -0.004(4) 0.000(4)
O5 0.060(4) 0.047(4) 0.048(4) -0.007(3) -0.004(3) 0.006(3)
C68 0.041(4) 0.048(5) 0.028(4) -0.012(4) 0.002(3) -0.010(4)
C42 0.042(4) 0.041(5) 0.062(6) -0.018(5) 0.008(4) -0.005(4)
C43 0.035(4) 0.040(5) 0.034(4) -0.014(4) 0.005(3) -0.011(3)
C78 0.040(4) 0.035(5) 0.045(5) -0.011(4) 0.007(4) -0.012(3)
C79 0.040(4) 0.032(4) 0.031(4) -0.005(4) 0.003(3) -0.009(3)
C62 0.041(4) 0.047(5) 0.033(5) -0.011(4) 0.001(3) 0.000(4)
C63 0.037(4) 0.038(5) 0.033(4) -0.011(4) 0.001(3) 0.001(3)
N5 0.037(3) 0.042(4) 0.047(5) -0.017(4) 0.003(3) -0.011(3)
C25 0.052(5) 0.050(6) 0.040(5) -0.001(5) -0.012(4) -0.004(4)
N7 0.041(3) 0.035(4) 0.029(4) -0.005(3) 0.004(3) -0.006(3)
C72 0.036(4) 0.048(6) 0.052(6) -0.019(5) -0.001(4) -0.005(4)
C50 0.051(5) 0.071(8) 0.036(5) -0.003(5) -0.001(4) -0.016(5)
F1 0.091(4) 0.087(5) 0.072(5) 0.011(4) -0.016(4) -0.019(4)
C12 0.046(4) 0.035(5) 0.035(5) -0.004(4) 0.001(3) -0.006(4)
C88 0.046(4) 0.045(6) 0.044(5) -0.007(4) -0.009(4) -0.002(4)
C4 0.048(4) 0.042(5) 0.036(5) -0.001(4) -0.007(4) -0.004(4)
O7 0.060(4) 0.052(4) 0.061(5) -0.017(4) -0.015(3) -0.016(3)
C13 0.041(4) 0.040(5) 0.020(4) -0.005(4) -0.003(3) -0.007(3)
C26 0.050(4) 0.040(5) 0.036(5) -0.008(4) 0.001(4) -0.005(4)
C45 0.039(4) 0.033(5) 0.028(4) -0.007(4) 0.004(3) -0.002(3)
F2 0.092(4) 0.104(6) 0.045(4) 0.002(4) 0.015(3) -0.020(4)
C27 0.042(4) 0.048(6) 0.027(4) -0.005(4) 0.001(3) -0.005(4)
C28 0.038(4) 0.046(5) 0.025(4) -0.002(4) 0.005(3) -0.002(4)
C14 0.050(4) 0.044(5) 0.040(5) -0.005(4) -0.001(4) -0.012(4)
C15 0.050(4) 0.040(5) 0.032(5) -0.004(4) 0.005(4) -0.006(4)
O6 0.056(4) 0.072(5) 0.053(4) -0.012(4) 0.006(3) -0.027(3)
C16 0.061(5) 0.065(7) 0.023(4) 0.005(4) -0.002(4) -0.025(5)
F6 0.100(5) 0.073(5) 0.094(6) -0.020(4) 0.007(4) -0.006(4)
C17 0.041(4) 0.040(5) 0.043(5) -0.004(4) -0.007(4) -0.003(4)
F7 0.064(3) 0.101(6) 0.076(5) -0.030(4) -0.004(3) -0.010(3)
F3 0.073(4) 0.114(6) 0.047(4) -0.015(4) 0.003(3) 0.009(4)
C73 0.049(5) 0.065(7) 0.066(7) -0.012(6) -0.011(5) 0.005(5)
C18 0.049(4) 0.043(5) 0.045(5) -0.003(4) -0.013(4) -0.004(4)
C69 0.045(4) 0.033(5) 0.036(5) -0.013(4) 0.005(3) -0.003(3)
C80 0.047(4) 0.047(6) 0.038(5) -0.018(4) 0.008(4) -0.006(4)
C47 0.043(4) 0.024(4) 0.028(4) -0.004(3) 0.000(3) -0.001(3)
C74 0.043(4) 0.046(6) 0.050(6) -0.018(5) 0.001(4) -0.002(4)
C19 0.036(4) 0.034(5) 0.057(6) 0.001(4) 0.007(4) 0.000(3)
C51 0.045(4) 0.044(5) 0.027(4) -0.014(4) 0.004(3) -0.012(4)
C5 0.049(4) 0.054(6) 0.028(5) -0.012(4) 0.010(4) -0.012(4)
C34 0.054(5) 0.044(5) 0.033(5) -0.005(4) 0.000(4) 0.000(4)
C6 0.035(4) 0.036(5) 0.032(4) -0.010(4) -0.002(3) -0.002(3)
C7 0.038(4) 0.050(6) 0.040(5) -0.013(4) 0.007(3) -0.006(4)
C46 0.038(4) 0.028(4) 0.032(4) -0.006(4) 0.008(3) -0.005(3)
C48 0.043(4) 0.044(5) 0.027(4) -0.008(4) 0.009(3) -0.008(4)
C70 0.037(4) 0.040(5) 0.032(4) -0.011(4) 0.003(3) -0.004(3)
C35 0.049(5) 0.042(6) 0.061(6) -0.017(5) -0.013(4) -0.002(4)
C36 0.048(4) 0.041(5) 0.041(5) 0.001(4) -0.005(4) -0.007(4)
C29 0.063(5) 0.055(6) 0.039(5) -0.009(5) -0.018(4) -0.012(5)
F8 0.060(3) 0.077(5) 0.109(6) 0.013(4) 0.013(3) -0.004(3)
C37 0.038(4) 0.043(5) 0.039(5) -0.008(4) -0.003(3) -0.005(4)
C52 0.038(4) 0.056(6) 0.035(5) -0.005(4) 0.004(3) -0.009(4)
C30 0.045(4) 0.038(5) 0.031(5) -0.005(4) 0.008(3) 0.000(4)
C81 0.042(4) 0.039(5) 0.030(4) -0.004(4) 0.003(3) -0.008(3)
C64 0.045(4) 0.066(7) 0.051(6) -0.026(5) -0.011(4) 0.002(4)
C8 0.037(4) 0.037(5) 0.028(4) -0.009(4) 0.002(3) -0.006(3)
C55 0.041(4) 0.030(5) 0.039(5) -0.008(4) 0.004(3) 0.001(3)
F9 0.060(4) 0.187(10) 0.228(11) -0.160(9) -0.032(5) 0.031(5)
C82 0.055(5) 0.047(6) 0.041(5) -0.018(5) -0.001(4) -0.012(4)
C20 0.034(4) 0.040(5) 0.032(4) 0.001(4) -0.001(3) -0.002(3)
C83 0.046(4) 0.052(6) 0.042(5) 0.005(5) 0.003(4) -0.003(4)
C9 0.047(4) 0.048(6) 0.029(5) 0.003(4) 0.003(3) -0.004(4)
C21 0.044(4) 0.064(7) 0.035(5) -0.014(5) 0.008(4) -0.009(4)
C53 0.061(5) 0.056(6) 0.034(5) -0.013(5) 0.001(4) -0.013(4)
C59 0.040(4) 0.039(5) 0.038(5) -0.006(4) 0.007(3) -0.003(4)
C60 0.045(4) 0.052(6) 0.061(7) -0.019(5) 0.014(4) -0.001(4)
C65 0.045(4) 0.045(6) 0.052(6) -0.019(5) -0.006(4) 0.010(4)
F4 0.078(4) 0.115(7) 0.098(6) -0.031(5) 0.011(4) 0.011(4)
C22 0.055(5) 0.070(7) 0.030(5) -0.015(5) 0.012(4) -0.027(5)
C31 0.044(4) 0.049(6) 0.040(5) -0.002(4) 0.004(4) 0.003(4)
C32 0.055(5) 0.030(5) 0.034(5) -0.004(4) 0.008(4) 0.000(4)
C38 0.032(3) 0.039(5) 0.036(5) -0.006(4) 0.001(3) -0.002(3)
C67 0.050(4) 0.056(6) 0.032(5) -0.002(4) 0.001(4) 0.006(4)
C39 0.035(4) 0.061(7) 0.072(7) -0.044(6) 0.016(4) -0.015(4)
C84 0.054(5) 0.049(6) 0.029(5) -0.008(4) -0.002(4) -0.006(4)
C54 0.062(6) 0.090(9) 0.032(5) -0.023(6) 0.001(4) -0.027(6)
C44 0.047(4) 0.046(5) 0.033(5) -0.004(4) 0.003(4) -0.014(4)
C33 0.057(5) 0.050(6) 0.041(5) -0.003(5) 0.001(4) 0.002(4)
C40 0.060(5) 0.055(6) 0.049(6) -0.021(5) 0.014(4) -0.020(5)
C61 0.055(5) 0.042(5) 0.048(6) -0.011(5) -0.011(4) -0.001(4)
C66 0.061(5) 0.060(7) 0.033(5) -0.014(5) -0.006(4) 0.016(5)
C10 0.047(4) 0.043(5) 0.044(5) -0.018(4) 0.008(4) 0.002(4)
F5 0.081(4) 0.089(5) 0.086(5) -0.006(4) -0.016(4) -0.019(4)
C41 0.041(5) 0.114(11) 0.090(9) -0.062(9) 0.008(5) -0.009(6)
F10 0.064(4) 0.224(11) 0.103(6) -0.088(7) -0.025(4) 0.042(5)
C85 0.052(5) 0.037(5) 0.046(6) -0.005(4) 0.003(4) -0.004(4)
P30 0.0528(12) 0.0440(15) 0.0485(15) -0.0026(12) 0.0038(11) -0.0031(11)
F11 0.110(5) 0.066(5) 0.066(4) 0.005(4) -0.003(4) 0.023(4)
F12 0.098(4) 0.070(5) 0.060(4) 0.010(4) 0.002(3) 0.013(4)
F13 0.081(5) 0.124(7) 0.159(9) -0.017(7) 0.003(5) -0.042(5)
F14 0.170(7) 0.086(6) 0.057(4) -0.005(4) 0.025(5) 0.050(5)
F15 0.188(8) 0.080(6) 0.082(6) -0.038(5) -0.026(6) 0.021(5)
F16 0.093(5) 0.132(8) 0.208(11) 0.055(8) -0.019(6) -0.062(5)
P31 0.0474(12) 0.0532(16) 0.0594(17) -0.0124(14) -0.0019(11) -0.0016(11)
O9 0.048(3) 0.055(4) 0.039(4) -0.013(3) 0.009(3) -0.013(3)
O8 0.064(4) 0.045(4) 0.059(4) -0.008(3) -0.014(3) -0.014(3)
F17 0.070(3) 0.080(5) 0.100(5) -0.045(4) 0.011(3) -0.023(3)
F18 0.053(3) 0.076(5) 0.149(7) -0.042(5) -0.004(4) -0.004(3)
F19 0.079(4) 0.090(6) 0.152(8) -0.061(6) 0.027(4) -0.031(4)
C89 0.043(4) 0.034(5) 0.031(4) -0.002(4) 0.009(3) -0.002(3)
C90 0.051(4) 0.047(6) 0.028(5) 0.001(4) 0.003(4) -0.002(4)
C91 0.038(4) 0.031(5) 0.035(5) 0.010(4) 0.012(3) 0.005(3)
C94 0.054(5) 0.035(5) 0.044(5) -0.003(4) 0.008(4) -0.011(4)
C92 0.048(4) 0.050(6) 0.045(5) -0.009(5) 0.007(4) -0.012(4)
C93 0.035(4) 0.041(5) 0.046(6) -0.016(4) -0.004(4) -0.002(3)
O10 0.054(4) 0.061(5) 0.069(5) -0.003(4) -0.014(3) 0.004(3)
C112 0.058(5) 0.052(6) 0.032(5) -0.006(4) 0.001(4) -0.001(4)
C113 0.051(4) 0.054(6) 0.031(5) -0.005(4) -0.008(4) -0.005(4)
C105 0.053(5) 0.043(5) 0.046(6) -0.010(4) -0.010(4) -0.005(4)
C116 0.037(4) 0.046(5) 0.050(6) -0.010(4) -0.010(4) -0.002(4)
C115 0.074(6) 0.069(8) 0.056(7) -0.035(6) 0.002(5) -0.014(5)
C117 0.044(4) 0.068(7) 0.049(6) -0.019(5) -0.004(4) -0.003(4)
C125 0.049(4) 0.038(5) 0.046(5) -0.009(4) 0.009(4) -0.003(4)
C95 0.046(4) 0.037(5) 0.062(6) -0.018(5) -0.007(4) -0.004(4)
C106 0.080(6) 0.035(5) 0.050(6) -0.015(5) -0.007(5) -0.008(5)
C114 0.057(5) 0.040(5) 0.030(5) 0.002(4) 0.005(4) -0.007(4)
C120 0.051(5) 0.039(5) 0.055(6) -0.009(5) 0.003(4) -0.007(4)
C121 0.085(7) 0.042(6) 0.052(6) -0.004(5) 0.014(5) -0.019(5)
F20 0.177(9) 0.194(11) 0.079(6) 0.016(7) -0.024(6) -0.109(8)
C96 0.065(6) 0.065(7) 0.039(5) 0.000(5) 0.005(4) -0.027(5)
C107 0.050(5) 0.042(5) 0.051(6) -0.010(5) 0.012(4) -0.011(4)
C108 0.038(4) 0.057(6) 0.040(5) -0.006(5) 0.003(3) -0.009(4)
C97 0.065(6) 0.064(7) 0.044(6) -0.026(5) 0.013(4) -0.027(5)
C124 0.049(5) 0.050(6) 0.051(6) -0.013(5) -0.018(4) 0.004(4)
C126 0.047(5) 0.071(8) 0.070(7) -0.026(6) -0.015(5) -0.007(5)
C122 0.047(4) 0.040(5) 0.046(5) -0.010(4) 0.011(4) -0.011(4)
C118 0.066(6) 0.067(8) 0.059(7) 0.005(6) 0.010(5) -0.033(5)
C98 0.047(5) 0.066(7) 0.083(8) -0.019(6) -0.018(5) 0.008(5)
C109 0.081(6) 0.043(6) 0.046(6) -0.007(5) 0.001(5) -0.023(5)
C127 0.058(5) 0.059(7) 0.075(8) -0.033(6) -0.008(5) -0.011(5)
C99 0.047(5) 0.065(7) 0.068(7) -0.030(6) 0.025(5) -0.013(5)
C123 0.069(6) 0.057(7) 0.042(6) -0.004(5) 0.001(5) -0.013(5)
C110 0.060(5) 0.084(9) 0.042(6) -0.021(6) 0.004(4) -0.029(5)
C111 0.056(5) 0.065(7) 0.050(6) -0.005(5) -0.007(4) -0.016(5)
F21 0.339(16) 0.284(17) 0.051(5) -0.025(8) 0.029(7) -0.234(14)
C119 0.043(5) 0.062(7) 0.057(6) -0.007(5) 0.012(4) -0.017(4)
C100 0.073(7) 0.095(10) 0.058(8) -0.037(7) 0.030(6) -0.035(6)
F22 0.082(5) 0.080(7) 0.384(19) -0.073(9) -0.032(8) 0.010(5)
C101 0.186(15) 0.065(9) 0.037(6) -0.016(6) 0.015(8) -0.074(9)
C102 0.055(6) 0.080(9) 0.108(11) -0.039(8) -0.020(7) 0.025(6)
C103 0.120(9) 0.051(7) 0.037(6) -0.013(5) -0.007(6) -0.035(6)
C104 0.127(11) 0.096(11) 0.062(9) -0.045(8) 0.048(8) -0.060(9)
F24 0.082(4) 0.113(6) 0.068(4) -0.025(4) -0.013(3) -0.018(4)
F23 0.076(4) 0.226(12) 0.069(5) -0.012(6) 0.015(4) -0.033(5)
C132 0.046(4) 0.042(5) 0.040(5) -0.010(4) 0.002(4) -0.003(4)

loop_
_atom_type_symbol
_atom_type_description
_atom_type_scat_dispersion_real
_atom_type_scat_dispersion_imag
_atom_type_scat_source
C C 0.0033 0.0016 'International Tables Vol C Tables 4.2.6.8 and 6.1.1.4'
H H 0.0000 0.0000 'International Tables Vol C Tables 4.2.6.8 and 6.1.1.4'
N N 0.0061 0.0033 'International Tables Vol C Tables 4.2.6.8 and 6.1.1.4'
P P 0.1023 0.0942 'International Tables Vol C Tables 4.2.6.8 and 6.1.1.4'
F F 0.0171 0.0103 'International Tables Vol C Tables 4.2.6.8 and 6.1.1.4'
Re Re -1.0185 7.2310 'International Tables Vol C Tables 4.2.6.8 and 6.1.1.4'
O O 0.0106 0.0060 'International Tables Vol C Tables 4.2.6.8 and 6.1.1.4'

loop_
_geom_angle_atom_site_label_1
_geom_angle_atom_site_label_2
_geom_angle_atom_site_label_3
_geom_angle
C57 Re1 C56 89.9(3)
C57 Re1 N1 173.3(3)
C56 Re1 N1 96.2(3)
C57 Re1 N2 99.0(3)
C56 Re1 N2 171.0(3)
N1 Re1 N2 75.0(2)
C57 Re1 P18 90.5(3)
C56 Re1 P18 89.5(3)
N1 Re1 P18 86.71(18)
N2 Re1 P18 91.72(18)
C57 Re1 P26 92.8(3)
C56 Re1 P26 88.5(3)
N1 Re1 P26 90.25(19)
N2 Re1 P26 89.77(18)
P18 Re1 P26 176.16(7)
C91 Re2 C49 95.1(3)
C91 Re2 N3 168.0(3)
C49 Re2 N3 96.9(3)
C91 Re2 N4 93.9(3)
C49 Re2 N4 171.0(3)
N3 Re2 N4 74.2(3)
C91 Re2 P24 91.9(2)
C49 Re2 P24 87.1(3)
N3 Re2 P24 90.22(18)
N4 Re2 P24 91.81(17)
C91 Re2 P21 88.1(2)
C49 Re2 P21 92.4(3)
N3 Re2 P21 89.95(18)
N4 Re2 P21 88.75(17)
P24 Re2 P21 179.44(7)
C76 Re3 C75 90.4(3)
C76 Re3 C86 88.5(3)
C75 Re3 C86 87.8(4)
C76 Re3 N7 171.7(3)
C75 Re3 N7 97.8(3)
C86 Re3 N7 93.5(3)
C76 Re3 N6 97.6(3)
C75 Re3 N6 172.0(3)
C86 Re3 N6 92.3(3)
N7 Re3 N6 74.2(2)
C76 Re3 P25 90.5(2)
C75 Re3 P25 94.3(3)
C86 Re3 P25 177.6(3)
N7 Re3 P25 87.21(17)
N6 Re3 P25 85.76(17)
C93 Re4 C105 87.7(4)
C93 Re4 C88 87.9(4)
C105 Re4 C88 87.6(4)
C93 Re4 N8 174.1(3)
C105 Re4 N8 98.0(4)
C88 Re4 N8 91.1(3)
C93 Re4 N5 99.0(3)
C105 Re4 N5 173.3(3)
C88 Re4 N5 93.0(3)
N8 Re4 N5 75.2(3)
C93 Re4 P23 93.3(3)
C105 Re4 P23 88.8(3)
C88 Re4 P23 176.1(2)
N8 Re4 P23 88.1(2)
N5 Re4 P23 90.44(19)
C23 P18 C13 102.6(4)
C23 P18 C20 102.5(4)
C13 P18 C20 100.8(3)
C23 P18 Re1 114.9(3)
C13 P18 Re1 113.9(3)
C20 P18 Re1 119.8(3)
C24 P21 C51 103.4(4)
C24 P21 C55 103.2(4)
C51 P21 C55 105.8(4)
C24 P21 Re2 112.2(2)
C51 P21 Re2 113.2(3)
C55 P21 Re2 117.6(3)
C43 P23 C46 101.8(4)
C43 P23 C38 104.8(3)
C46 P23 C38 101.2(4)
C43 P23 Re4 112.4(3)
C46 P23 Re4 112.8(3)
C38 P23 Re4 121.6(3)
C48 P24 C47 105.4(4)
C48 P24 C45 103.7(4)
C47 P24 C45 101.4(4)
C48 P24 Re2 112.2(3)
C47 P24 Re2 118.3(2)
C45 P24 Re2 114.3(3)
C87 P25 C70 101.3(4)
C87 P25 C71 105.6(4)
C70 P25 C71 105.0(4)
C87 P25 Re3 118.7(3)
C70 P25 Re3 110.0(3)
C71 P25 Re3 114.6(3)
C68 P26 C63 103.4(4)
C68 P26 C69 103.6(4)
C63 P26 C69 99.0(4)
C68 P26 Re1 112.5(3)
C63 P26 Re1 122.4(3)
C69 P26 Re1 113.6(3)
F3 P27 F5 91.7(4)
F3 P27 F4 179.4(5)
F5 P27 F4 88.9(4)
F3 P27 F2 88.7(4)
F5 P27 F2 91.3(4)
F4 P27 F2 91.1(4)
F3 P27 F1 91.3(4)
F5 P27 F1 88.8(4)
F4 P27 F1 88.9(4)
F2 P27 F1 179.9(5)
F3 P27 F24 90.6(4)
F5 P27 F24 177.6(4)
F4 P27 F24 88.8(4)
F2 P27 F24 89.0(4)
F1 P27 F24 91.0(4)
F9 P28 F6 177.4(6)
F9 P28 F10 91.5(5)
F6 P28 F10 90.3(4)
F9 P28 F23 92.3(6)
F6 P28 F23 89.4(5)
F10 P28 F23 93.1(5)
F9 P28 F8 90.3(6)
F6 P28 F8 87.9(4)
F10 P28 F8 89.0(5)
F23 P28 F8 176.6(6)
F9 P28 F7 89.1(4)
F6 P28 F7 89.1(4)
F10 P28 F7 178.1(5)
F23 P28 F7 88.6(4)
F8 P28 F7 89.2(4)
C1 N1 C8 118.4(6)
C1 N1 Re1 124.4(5)
C8 N1 Re1 116.9(5)
C40 N8 C103 120.3(9)
C40 N8 Re4 116.4(6)
C103 N8 Re4 123.3(7)
C26 N3 C27 117.4(7)
C26 N3 Re2 124.5(5)
C27 N3 Re2 118.0(6)
O5 C75 Re3 177.9(8)
O2 C56 Re1 176.9(8)
C30 N4 C28 119.1(7)
C30 N4 Re2 124.0(5)
C28 N4 Re2 116.9(6)
O4 C76 Re3 177.8(7)
C60 C58 C61 120.1(8)
C24 C23 P18 112.7(5)
C3 N2 C6 116.7(6)
C3 N2 Re1 126.5(5)
C6 N2 Re1 116.6(5)
N1 C1 C9 122.7(7)
C21 C11 C13 120.0(8)
C72 C71 C74 119.6(8)
C72 C71 P25 120.4(7)
C74 C71 P25 119.6(6)
O1 C49 Re2 175.8(7)
C10 C2 C4 118.6(7)
C94 C87 C122 118.5(8)
C94 C87 P25 118.5(7)
C122 C87 P25 122.2(7)
O3 C57 Re1 177.5(7)
C81 N6 C78 118.5(7)
C81 N6 Re3 117.6(6)
C78 N6 Re3 123.9(6)
O6 C86 Re3 177.1(8)
N2 C3 C4 124.5(7)
C23 C24 P21 117.0(6)
N7 C77 C80 124.2(7)
C92 C68 C116 120.3(8)
C92 C68 P26 122.0(6)
C116 C68 P26 117.0(7)
C99 C42 C43 119.7(9)
C44 C43 C42 119.5(8)
C44 C43 P23 121.3(6)
C42 C43 P23 118.9(7)
N6 C78 C85 121.5(8)
N7 C79 C84 122.7(8)
N7 C79 C81 114.7(7)
C84 C79 C81 122.5(7)
C63 C62 C67 120.7(8)
C62 C63 C65 118.0(8)
C62 C63 P26 120.6(6)
C65 C63 P26 120.8(7)
C95 N5 C39 119.9(8)
C95 N5 Re4 125.1(6)
C39 N5 Re4 114.9(6)
C29 C25 C27 120.4(8)
C77 N7 C79 116.9(7)
C77 N7 Re3 124.3(5)
C79 N7 Re3 118.6(5)
C73 C72 C71 120.1(9)
C54 C50 C52 120.2(9)
C20 C12 C19 118.8(8)
O7 C88 Re4 173.0(8)
C3 C4 C2 118.1(8)
C14 C13 C11 119.0(8)
C14 C13 P18 119.6(6)
C11 C13 P18 121.1(6)
N3 C26 C106 122.5(8)
C46 C45 P24 115.2(6)
N3 C27 C25 121.0(9)
N3 C27 C28 114.6(7)
C25 C27 C28 124.4(7)
N4 C28 C31 120.7(9)
N4 C28 C27 116.0(7)
C31 C28 C27 123.2(8)
C16 C14 C13 120.0(9)
C18 C15 C20 121.2(8)
C14 C16 C22 119.7(9)
C19 C17 C18 120.6(7)
C72 C73 C126 119.6(9)
C15 C18 C17 119.2(8)
C70 C69 P26 110.9(6)
C82 C80 C77 117.3(8)
C89 C47 C90 117.0(7)
C89 C47 P24 122.8(6)
C90 C47 P24 119.7(6)
C127 C74 C71 119.3(8)
C17 C19 C12 121.3(9)
C52 C51 C53 118.6(8)
C52 C51 P21 122.3(7)
C53 C51 P21 118.4(6)
C9 C5 C7 119.2(8)
C124 C34 C37 119.0(9)
N2 C6 C10 122.0(7)
N2 C6 C8 114.6(6)
C10 C6 C8 123.3(7)
C8 C7 C5 118.4(8)
C45 C46 P23 113.1(5)
C107 C48 C108 120.0(8)
C107 C48 P24 120.9(6)
C108 C48 P24 118.6(7)
C69 C70 P25 114.8(6)
C124 C35 C36 117.7(9)
C38 C36 C35 121.9(9)
C106 C29 C25 118.4(8)
C38 C37 C34 119.9(8)
C51 C52 C50 121.2(10)
N4 C30 C32 122.3(8)
N6 C81 C132 121.0(8)
N6 C81 C79 114.4(7)
C132 C81 C79 124.6(8)
C66 C64 C65 121.1(9)
N1 C8 C7 121.7(7)
N1 C8 C6 116.5(6)
C7 C8 C6 121.8(7)
C125 C55 C59 120.0(7)
C125 C55 P21 119.9(6)
C59 C55 P21 120.0(6)
C84 C82 C80 120.0(8)
C12 C20 C15 118.9(7)
C12 C20 P18 121.6(6)
C15 C20 P18 119.5(6)
C132 C83 C85 118.7(8)
C1 C9 C5 119.6(8)
C11 C21 C22 120.2(9)
C115 C53 C51 118.8(9)
C61 C59 C55 120.7(8)
C58 C60 C125 120.2(9)
C64 C65 C63 121.1(9)
C21 C22 C16 121.0(8)
C28 C31 C33 119.8(9)
C30 C32 C33 117.8(9)
C37 C38 C36 119.1(8)
C37 C38 P23 121.3(6)
C36 C38 P23 119.1(6)
C62 C67 C66 120.1(9)
N5 C39 C41 117.1(10)
N5 C39 C40 117.0(8)
C41 C39 C40 125.9(9)
C82 C84 C79 118.9(8)
C50 C54 C115 120.8(9)
C43 C44 C96 120.1(8)
C31 C33 C32 120.3(8)
N8 C40 C100 120.6(10)
N8 C40 C39 116.5(8)
C100 C40 C39 122.9(10)
C59 C61 C58 118.9(8)
C64 C66 C67 119.0(8)
C6 C10 C2 120.1(8)
C39 C41 C102 121.5(11)
C83 C85 C78 119.9(9)
F16 P30 F13 178.2(5)
F16 P30 F15 91.5(6)
F13 P30 F15 88.2(5)
F16 P30 F14 91.1(6)
F13 P30 F14 89.2(6)
F15 P30 F14 177.3(6)
F16 P30 F11 92.7(5)
F13 P30 F11 89.0(5)
F15 P30 F11 92.0(4)
F14 P30 F11 88.3(4)
F16 P30 F12 88.2(4)
F13 P30 F12 90.0(5)
F15 P30 F12 90.0(4)
F14 P30 F12 89.6(4)
F11 P30 F12 177.8(5)
F21 P31 F22 99.1(9)
F21 P31 F18 87.3(7)
F22 P31 F18 173.5(7)
F21 P31 F19 89.3(6)
F22 P31 F19 92.0(5)
F18 P31 F19 87.9(4)
F21 P31 F20 173.3(8)
F22 P31 F20 87.5(7)
F18 P31 F20 86.0(6)
F19 P31 F20 91.4(5)
F21 P31 F17 89.2(5)
F22 P31 F17 89.0(4)
F18 P31 F17 91.2(4)
F19 P31 F17 178.3(5)
F20 P31 F17 90.0(5)
C114 C89 C47 120.4(7)
C113 C90 C47 121.8(8)
O8 C91 Re2 173.7(7)
C123 C94 C87 121.7(9)
C118 C92 C68 116.8(9)
O9 C93 Re4 174.8(8)
C114 C112 C113 118.3(8)
C112 C113 C90 119.2(8)
O10 C105 Re4 179.3(10)
C117 C116 C68 119.3(9)
C53 C115 C54 120.3(10)
C119 C117 C116 120.3(9)
C55 C125 C60 120.1(9)
N5 C95 C98 121.7(10)
C29 C106 C26 120.3(9)
C89 C114 C112 123.3(8)
C122 C120 C121 120.6(9)
C123 C121 C120 118.8(10)
C44 C96 C97 119.9(9)
C48 C107 C109 118.7(8)
C111 C108 C48 118.5(9)
C99 C97 C96 119.9(9)
C35 C124 C34 122.3(8)
C73 C126 C127 120.2(9)
C120 C122 C87 120.6(9)
C92 C118 C119 123.1(10)
C102 C98 C95 120.5(11)
C107 C109 C110 121.2(10)
C74 C127 C126 121.3(10)
C97 C99 C42 120.7(9)
C94 C123 C121 119.7(10)
C111 C110 C109 120.2(9)
C110 C111 C108 121.4(9)
C117 C119 C118 120.0(9)
C104 C100 C40 120.3(12)
C104 C101 C103 119.6(13)
C98 C102 C41 119.2(10)
N8 C103 C101 118.9(12)
C101 C104 C100 120.2(12)
C83 C132 C81 120.2(9)

loop_
_geom_bond_atom_site_label_1
_geom_bond_atom_site_label_2
_geom_bond_distance
Re1 C57 1.906(8)
Re1 C56 1.939(9)
Re1 N1 2.147(6)
Re1 N2 2.203(6)
Re1 P18 2.423(2)
Re1 P26 2.441(2)
Re2 C91 1.905(10)
Re2 C49 1.927(9)
Re2 N3 2.183(7)
Re2 N4 2.195(6)
Re2 P24 2.394(2)
Re2 P21 2.399(2)
Re3 C76 1.923(9)
Re3 C75 1.921(8)
Re3 C86 1.938(8)
Re3 N7 2.167(7)
Re3 N6 2.186(6)
Re3 P25 2.460(2)
Re4 C93 1.940(9)
Re4 C105 1.934(8)
Re4 C88 2.008(10)
Re4 N8 2.167(8)
Re4 N5 2.177(6)
Re4 P23 2.501(2)
P18 C23 1.815(8)
P18 C13 1.823(8)
P18 C20 1.839(7)
P21 C24 1.837(8)
P21 C51 1.848(8)
P21 C55 1.857(7)
P23 C43 1.815(8)
P23 C46 1.824(7)
P23 C38 1.851(8)
P24 C48 1.830(9)
P24 C47 1.836(7)
P24 C45 1.853(8)
P25 C87 1.830(9)
P25 C70 1.826(8)
P25 C71 1.841(8)
P26 C68 1.815(8)
P26 C63 1.848(8)
P26 C69 1.852(8)
P27 F3 1.566(7)
P27 F5 1.600(8)
P27 F4 1.606(7)
P27 F2 1.613(7)
P27 F1 1.612(7)
P27 F24 1.620(8)
P28 F9 1.566(8)
P28 F6 1.568(8)
P28 F10 1.579(7)
P28 F23 1.586(9)
P28 F8 1.585(7)
P28 F7 1.601(6)
N1 C1 1.348(10)
N1 C8 1.386(10)
N8 C40 1.345(12)
N8 C103 1.357(13)
N3 C26 1.342(11)
N3 C27 1.377(10)
O4 C76 1.159(10)
C75 O5 1.151(9)
C56 O2 1.154(10)
N4 C30 1.361(11)
N4 C28 1.377(10)
C58 C60 1.378(14)
C58 C61 1.405(14)
C23 C24 1.550(10)
N2 C3 1.355(10)
N2 C6 1.372(10)
C1 C9 1.357(11)
C11 C21 1.361(12)
C11 C13 1.391(11)
O1 C49 1.161(10)
C71 C72 1.396(11)
C71 C74 1.399(13)
C2 C10 1.391(13)
C2 C4 1.400(12)
C87 C94 1.392(12)
C87 C122 1.402(12)
C57 O3 1.147(10)
N6 C81 1.362(10)
N6 C78 1.358(11)
C86 O6 1.129(10)
C3 C4 1.373(11)
C77 N7 1.353(11)
C77 C80 1.397(12)
C68 C92 1.398(12)
C68 C116 1.394(11)
C42 C99 1.372(14)
C42 C43 1.390(10)
C43 C44 1.368(12)
C78 C85 1.381(12)
C79 N7 1.344(9)
C79 C84 1.393(12)
C79 C81 1.502(12)
C62 C63 1.384(12)
C62 C67 1.385(11)
C63 C65 1.395(12)
N5 C95 1.348(11)
N5 C39 1.368(11)
C25 C29 1.385(14)
C25 C27 1.372(12)
C72 C73 1.408(14)
C50 C54 1.330(15)
C50 C52 1.392(13)
C12 C20 1.389(12)
C12 C19 1.408(10)
C88 O7 1.110(11)
C13 C14 1.397(11)
C26 C106 1.383(13)
C45 C46 1.514(10)
C27 C28 1.460(13)
C28 C31 1.397(11)
C14 C16 1.370(12)
C15 C18 1.374(11)
C15 C20 1.418(12)
C16 C22 1.368(13)
C17 C19 1.367(13)
C17 C18 1.386(13)
C73 C126 1.373(15)
C69 C70 1.516(10)
C80 C82 1.375(12)
C47 C89 1.388(11)
C47 C90 1.416(11)
C74 C127 1.380(13)
C51 C52 1.372(11)
C51 C53 1.402(13)
C5 C9 1.393(12)
C5 C7 1.406(12)
C34 C124 1.405(13)
C34 C37 1.412(11)
C6 C10 1.376(11)
C6 C8 1.456(11)
C7 C8 1.377(11)
C48 C107 1.399(12)
C48 C108 1.423(11)
C35 C124 1.362(13)
C35 C36 1.413(12)
C36 C38 1.397(12)
C29 C106 1.347(12)
C37 C38 1.385(11)
C30 C32 1.402(11)
C81 C132 1.400(11)
C64 C66 1.344(14)
C64 C65 1.387(13)
C55 C125 1.361(12)
C55 C59 1.405(11)
C82 C84 1.386(13)
C83 C132 1.357(14)
C83 C85 1.391(13)
C21 C22 1.368(13)
C53 C115 1.405(13)
C59 C61 1.385(11)
C60 C125 1.407(11)
C31 C33 1.376(14)
C32 C33 1.403(13)
C67 C66 1.413(14)
C39 C41 1.405(14)
C39 C40 1.432(14)
C54 C115 1.375(14)
C44 C96 1.374(12)
C40 C100 1.384(14)
C41 C102 1.378(18)
P30 F16 1.557(8)
P30 F13 1.578(8)
P30 F15 1.578(8)
P30 F14 1.587(8)
P30 F11 1.593(6)
P30 F12 1.613(6)
P31 F21 1.520(9)
P31 F22 1.562(8)
P31 F18 1.570(6)
P31 F19 1.578(8)
P31 F20 1.591(9)
P31 F17 1.595(7)
O9 C93 1.136(10)
O8 C91 1.188(11)
C89 C114 1.362(11)
C90 C113 1.406(11)
C94 C123 1.356(13)
C92 C118 1.366(13)
O10 C105 1.144(10)
C112 C114 1.385(12)
C112 C113 1.382(13)
C116 C117 1.387(13)
C117 C119 1.336(14)
C95 C98 1.376(12)
C120 C122 1.353(12)
C120 C121 1.409(14)
C121 C123 1.405(14)
C96 C97 1.385(13)
C107 C109 1.421(13)
C108 C111 1.433(14)
C97 C99 1.351(14)
C126 C127 1.386(14)
C118 C119 1.364(14)
C98 C102 1.311(17)
C109 C110 1.395(13)
C110 C111 1.344(15)
C100 C104 1.329(18)
C101 C104 1.370(19)
C101 C103 1.406(17)
